data_4109333
loop_
_publ_author_name
'Yu-Bin Dong'
'Peng Wang'
'Jian-Ping Ma'
'Xia-Xia Zhao'
'Hai-Ying Wang'
'Bo Tang'
'Ru-Qi Huang'

_publ_section_title
;
 Coordination-Driven Nanosized Lanthanide "Molecular Lantern" with Tunable
 Luminescent Properties
;
_journal_name_full 'Journal of the American Chemical Society'
_journal_page_first 4872
_journal_page_last 4873
_journal_paper_doi 10.1021/ja070058e
_journal_volume 129
_journal_year 2007
_chemical_formula_sum 'C64 H64 Ce3 Cl N16 O28'
_chemical_formula_weight 1961.12
_chemical_name_systematic
; 
 ? 
;
_space_group_IT_number 87
_symmetry_cell_setting tetragonal
_symmetry_space_group_name_Hall '-I 4'
_symmetry_space_group_name_H-M 'I 4/m'
_atom_sites_solution_hydrogens geom
_atom_sites_solution_primary direct
_atom_sites_solution_secondary difmap
_audit_creation_method SHELXL-97
_cell_angle_alpha 90.00
_cell_angle_beta 90.00
_cell_angle_gamma 90.00
_cell_formula_units_Z 2
_cell_length_a 11.3839(13)
_cell_length_b 11.3839(13)
_cell_length_c 27.512(6)
_cell_measurement_reflns_used 3084
_cell_measurement_temperature 298(2)
_cell_measurement_theta_max 26.091
_cell_measurement_theta_min 2.530
_cell_volume 3565.4(10)
_computing_cell_refinement 'Bruker SMART'
_computing_data_collection 'Bruker SMART'
_computing_data_reduction 'Bruker SAINT'
_computing_molecular_graphics 'Bruker SHELXTL'
_computing_publication_material 'Bruker SHELXTL'
_computing_structure_refinement 'SHELXL-97 (Sheldrick, 1997)'
_computing_structure_solution 'SHELXS-97 (Sheldrick, 1990)'
_diffrn_ambient_temperature 298(2)
_diffrn_measured_fraction_theta_full 0.998
_diffrn_measured_fraction_theta_max 0.998
_diffrn_measurement_device_type 'CCD area detector'
_diffrn_measurement_method 'phi and omega scans'
_diffrn_radiation_monochromator graphite
_diffrn_radiation_source 'fine-focus sealed tube'
_diffrn_radiation_type MoK\a
_diffrn_radiation_wavelength 0.71073
_diffrn_reflns_av_R_equivalents 0.0390
_diffrn_reflns_av_sigmaI/netI 0.0296
_diffrn_reflns_limit_h_max 12
_diffrn_reflns_limit_h_min -13
_diffrn_reflns_limit_k_max 12
_diffrn_reflns_limit_k_min -13
_diffrn_reflns_limit_l_max 30
_diffrn_reflns_limit_l_min -32
_diffrn_reflns_number 9150
_diffrn_reflns_theta_full 25.15
_diffrn_reflns_theta_max 25.15
_diffrn_reflns_theta_min 1.48
_exptl_absorpt_coefficient_mu 2.018
_exptl_absorpt_correction_T_max 0.8716
_exptl_absorpt_correction_T_min 0.6324
_exptl_absorpt_correction_type multi-scan
_exptl_absorpt_process_details sadabs
_exptl_crystal_colour colourless
_exptl_crystal_density_diffrn 1.827
_exptl_crystal_description bar
_exptl_crystal_F_000 1950
_exptl_crystal_size_max 0.25
_exptl_crystal_size_mid 0.08
_exptl_crystal_size_min 0.07
_refine_diff_density_max 0.870
_refine_diff_density_min -0.406
_refine_diff_density_rms 0.084
_refine_ls_extinction_method none
_refine_ls_goodness_of_fit_ref 1.059
_refine_ls_hydrogen_treatment constr
_refine_ls_matrix_type full
_refine_ls_number_parameters 134
_refine_ls_number_reflns 1639
_refine_ls_number_restraints 5
_refine_ls_restrained_S_all 1.059
_refine_ls_R_factor_all 0.0293
_refine_ls_R_factor_gt 0.0254
_refine_ls_shift/su_max 0.000
_refine_ls_shift/su_mean 0.000
_refine_ls_structure_factor_coef Fsqd
_refine_ls_weighting_details 'calc w=1/[\s^2^(Fo^2^)+(0.0323P)^2^+6.4171P] where P=(Fo^2^+2Fc^2^)/3'
_refine_ls_weighting_scheme calc
_refine_ls_wR_factor_gt 0.0634
_refine_ls_wR_factor_ref 0.0652
_reflns_number_gt 1479
_reflns_number_total 1639
_reflns_threshold_expression >2sigma(I)
_cod_data_source_file ja070058esi20070309_125520.cif
_cod_data_source_block 2
_cod_original_cell_volume 3565.3(10)
_cod_database_code 4109333

loop_
_symmetry_equiv_pos_as_xyz
'x, y, z'
'-x, -y, z'
'-y, x, z'
'y, -x, z'
'x+1/2, y+1/2, z+1/2'
'-x+1/2, -y+1/2, z+1/2'
'-y+1/2, x+1/2, z+1/2'
'y+1/2, -x+1/2, z+1/2'
'-x, -y, -z'
'x, y, -z'
'y, -x, -z'
'-y, x, -z'
'-x+1/2, -y+1/2, -z+1/2'
'x+1/2, y+1/2, -z+1/2'
'y+1/2, -x+1/2, -z+1/2'
'-y+1/2, x+1/2, -z+1/2'

loop_
_atom_site_label
_atom_site_type_symbol
_atom_site_fract_x
_atom_site_fract_y
_atom_site_fract_z
_atom_site_U_iso_or_equiv
_atom_site_adp_type
_atom_site_occupancy
_atom_site_symmetry_multiplicity
_atom_site_calc_flag
_atom_site_refinement_flags
Ce1 Ce 0.0000 0.0000 0.199827(11) 0.02114(13) Uani 1 4 d S
Ce2 Ce 1.0000 0.0000 0.0000 0.01881(14) Uani 1 8 d S
O1 O 0.13780(19) 0.1157(2) 0.14515(8) 0.0307(5) Uani 1 1 d .
O2 O 0.2083(2) 0.0715(2) 0.21674(8) 0.0414(6) Uani 1 1 d .
O3 O 0.0000 0.0000 0.2893(2) 0.120(3) Uani 1 4 d S
H3A H 0.0520 0.0437 0.2992 0.144 Uiso 0.50 1 calc PR
O4 O 0.0000 0.0000 0.3847(2) 0.163(5) Uani 1 4 d SD
O5 O 0.84365(19) 0.0868(2) 0.05179(8) 0.0357(6) Uani 1 1 d .
C1 C 0.2236(3) 0.1072(3) 0.17414(11) 0.0282(7) Uani 1 1 d .
C2 C 0.3442(3) 0.1392(3) 0.15688(11) 0.0267(7) Uani 1 1 d .
C3 C 0.4319(3) 0.1660(4) 0.19010(13) 0.0418(9) Uani 1 1 d .
H3 H 0.4155 0.1662 0.2232 0.050 Uiso 1 1 calc R
C4 C 0.5433(3) 0.1922(4) 0.17383(13) 0.0504(11) Uani 1 1 d .
H4 H 0.6018 0.2112 0.1961 0.060 Uiso 1 1 calc R
C5 C 0.5688(3) 0.1905(4) 0.12477(13) 0.0432(9) Uani 1 1 d .
H5 H 0.6445 0.2072 0.1142 0.052 Uiso 1 1 calc R
C6 C 0.4813(3) 0.1637(3) 0.09111(11) 0.0268(7) Uani 1 1 d .
C7 C 0.3688(3) 0.1389(3) 0.10773(11) 0.0254(7) Uani 1 1 d .
H7 H 0.3096 0.1219 0.0856 0.030 Uiso 1 1 calc R
C8 C 0.5139(3) 0.1522(3) 0.03975(11) 0.0239(7) Uani 1 1 d .
Cl1 Cl 0.0000 0.0000 0.5000 0.0763(10) Uani 1 8 d S
N1 N 0.3444(3) 0.2464(4) 0.0000 0.0422(11) Uani 1 2 d SD
H5A H 0.7694 0.0919 0.0502 0.063 Uiso 1 1 d R
H5B H 0.8571 0.1042 0.0783 0.063 Uiso 1 1 d R
H1B H 0.3558 0.3200 0.0000 0.051 Uiso 1 2 d SRD
H1A H 0.2833 0.2048 0.0000 0.051 Uiso 1 2 d SRD
H4A H 0.0201 -0.0021 0.4146 0.063 Uiso 0.25 1 d PRD
H4B H 0.0331 0.0533 0.3670 0.063 Uiso 0.25 1 d PRD
N2 N 0.4479(3) 0.1807(3) 0.0000 0.0240(8) Uani 1 2 d S
N3 N 0.6142(2) 0.1077(2) 0.02515(9) 0.0276(6) Uani 1 1 d .

loop_
_atom_site_aniso_label
_atom_site_aniso_U_11
_atom_site_aniso_U_22
_atom_site_aniso_U_33
_atom_site_aniso_U_23
_atom_site_aniso_U_13
_atom_site_aniso_U_12
Ce1 0.02448(16) 0.02448(16) 0.0145(2) 0.000 0.000 0.000
Ce2 0.01906(17) 0.01906(17) 0.0183(3) 0.000 0.000 0.000
O1 0.0284(12) 0.0420(14) 0.0216(12) 0.0069(10) -0.0006(10) -0.0050(10)
O2 0.0377(14) 0.0702(18) 0.0162(12) 0.0081(12) -0.0005(10) -0.0135(12)
O3 0.167(6) 0.167(6) 0.026(4) 0.000 0.000 0.000
O4 0.224(8) 0.224(8) 0.041(5) 0.000 0.000 0.000
O5 0.0278(12) 0.0570(15) 0.0223(12) -0.0132(11) -0.0036(9) 0.0114(11)
C1 0.0310(18) 0.0324(18) 0.0211(17) -0.0018(13) -0.0009(14) -0.0027(14)
C2 0.0266(17) 0.0320(18) 0.0214(16) 0.0006(13) -0.0005(13) -0.0024(13)
C3 0.037(2) 0.067(3) 0.0216(17) -0.0073(18) 0.0000(15) -0.0092(19)
C4 0.036(2) 0.089(3) 0.026(2) -0.012(2) -0.0088(16) -0.014(2)
C5 0.0274(19) 0.069(3) 0.033(2) -0.0065(19) -0.0014(15) -0.0121(17)
C6 0.0251(17) 0.0328(18) 0.0225(16) -0.0027(13) -0.0006(13) 0.0015(13)
C7 0.0252(16) 0.0307(17) 0.0202(16) -0.0011(13) -0.0034(12) -0.0023(13)
C8 0.0199(15) 0.0308(17) 0.0210(16) -0.0004(13) -0.0017(12) -0.0049(13)
Cl1 0.0658(14) 0.0658(14) 0.097(3) 0.000 0.000 0.000
N1 0.028(2) 0.042(3) 0.057(3) 0.000 0.000 0.0097(19)
N2 0.0180(18) 0.032(2) 0.0215(19) 0.000 0.000 0.0012(15)
N3 0.0218(14) 0.0410(16) 0.0201(13) -0.0002(12) -0.0003(11) 0.0005(12)

loop_
_atom_type_symbol
_atom_type_description
_atom_type_scat_dispersion_real
_atom_type_scat_dispersion_imag
_atom_type_scat_source
C C 0.0033 0.0016 'International Tables Vol C Tables 4.2.6.8 and 6.1.1.4'
H H 0.0000 0.0000 'International Tables Vol C Tables 4.2.6.8 and 6.1.1.4'
N N 0.0061 0.0033 'International Tables Vol C Tables 4.2.6.8 and 6.1.1.4'
O O 0.0106 0.0060 'International Tables Vol C Tables 4.2.6.8 and 6.1.1.4'
Ce Ce -0.2486 2.6331 'International Tables Vol C Tables 4.2.6.8 and 6.1.1.4'
Cl Cl 0.1484 0.1585 'International Tables Vol C Tables 4.2.6.8 and 6.1.1.4'

loop_
_geom_angle_atom_site_label_1
_geom_angle_atom_site_label_2
_geom_angle_atom_site_label_3
_geom_angle
_geom_angle_site_symmetry_1
_geom_angle_site_symmetry_3
O3 Ce1 O1 126.29(5) . 2
O3 Ce1 O1 126.29(5) . .
O1 Ce1 O1 107.42(10) 2 .
O3 Ce1 O1 126.29(5) . 4
O1 Ce1 O1 69.49(5) 2 4
O1 Ce1 O1 69.49(5) . 4
O3 Ce1 O1 126.29(5) . 3
O1 Ce1 O1 69.49(5) 2 3
O1 Ce1 O1 69.49(5) . 3
O1 Ce1 O1 107.42(10) 4 3
O3 Ce1 O2 79.49(5) . 2
O1 Ce1 O2 50.85(7) 2 2
O1 Ce1 O2 147.93(8) . 2
O1 Ce1 O2 113.15(8) 4 2
O1 Ce1 O2 79.79(8) 3 2
O3 Ce1 O2 79.49(5) . .
O1 Ce1 O2 147.93(8) 2 .
O1 Ce1 O2 50.85(7) . .
O1 Ce1 O2 79.79(8) 4 .
O1 Ce1 O2 113.15(8) 3 .
O2 Ce1 O2 158.98(10) 2 .
O3 Ce1 O2 79.49(5) . 4
O1 Ce1 O2 79.79(8) 2 4
O1 Ce1 O2 113.15(8) . 4
O1 Ce1 O2 50.85(7) 4 4
O1 Ce1 O2 147.93(8) 3 4
O2 Ce1 O2 88.092(18) 2 4
O2 Ce1 O2 88.092(18) . 4
O3 Ce1 O2 79.49(5) . 3
O1 Ce1 O2 113.15(8) 2 3
O1 Ce1 O2 79.79(8) . 3
O1 Ce1 O2 147.93(8) 4 3
O1 Ce1 O2 50.85(7) 3 3
O2 Ce1 O2 88.092(18) 2 3
O2 Ce1 O2 88.092(18) . 3
O2 Ce1 O2 158.98(10) 4 3
O3 Ce1 C1 104.05(6) . 2
O1 Ce1 C1 25.71(8) 2 2
O1 Ce1 C1 127.85(8) . 2
O1 Ce1 C1 92.92(8) 4 2
O1 Ce1 C1 70.23(8) 3 2
O2 Ce1 C1 25.44(8) 2 2
O2 Ce1 C1 172.57(9) . 2
O2 Ce1 C1 86.18(9) 4 2
O2 Ce1 C1 98.93(9) 3 2
O3 Ce1 C1 104.05(6) . .
O1 Ce1 C1 127.85(8) 2 .
O1 Ce1 C1 25.71(8) . .
O1 Ce1 C1 70.23(8) 4 .
O1 Ce1 C1 92.92(8) 3 .
O2 Ce1 C1 172.57(9) 2 .
O2 Ce1 C1 25.44(8) . .
O2 Ce1 C1 98.93(9) 4 .
O2 Ce1 C1 86.18(9) 3 .
C1 Ce1 C1 151.89(12) 2 .
O3 Ce1 C1 104.05(6) . 4
O1 Ce1 C1 70.23(8) 2 4
O1 Ce1 C1 92.92(8) . 4
O1 Ce1 C1 25.71(8) 4 4
O1 Ce1 C1 127.85(8) 3 4
O2 Ce1 C1 98.93(9) 2 4
O2 Ce1 C1 86.18(9) . 4
O2 Ce1 C1 25.44(8) 4 4
O2 Ce1 C1 172.57(9) 3 4
C1 Ce1 C1 86.62(3) 2 4
C1 Ce1 C1 86.62(3) . 4
O5 Ce2 O5 180.00(11) 4_665 12_645
O5 Ce2 O5 69.98(10) 4_665 11_665
O5 Ce2 O5 110.02(10) 12_645 11_665
O5 Ce2 O5 70.80(5) 4_665 2_755
O5 Ce2 O5 109.20(5) 12_645 2_755
O5 Ce2 O5 109.20(5) 11_665 2_755
O5 Ce2 O5 109.20(5) 4_665 10
O5 Ce2 O5 70.80(5) 12_645 10
O5 Ce2 O5 70.80(5) 11_665 10
O5 Ce2 O5 180.00(14) 2_755 10
O5 Ce2 O5 70.80(5) 4_665 .
O5 Ce2 O5 109.20(5) 12_645 .
O5 Ce2 O5 109.20(5) 11_665 .
O5 Ce2 O5 110.02(10) 2_755 .
O5 Ce2 O5 69.98(10) 10 .
O5 Ce2 O5 110.02(10) 4_665 3_645
O5 Ce2 O5 69.98(10) 12_645 3_645
O5 Ce2 O5 180.00(14) 11_665 3_645
O5 Ce2 O5 70.80(5) 2_755 3_645
O5 Ce2 O5 109.20(5) 10 3_645
O5 Ce2 O5 70.80(5) . 3_645
O5 Ce2 O5 109.20(5) 4_665 9_755
O5 Ce2 O5 70.80(5) 12_645 9_755
O5 Ce2 O5 70.80(5) 11_665 9_755
O5 Ce2 O5 69.98(10) 2_755 9_755
O5 Ce2 O5 110.02(10) 10 9_755
O5 Ce2 O5 180.00(11) . 9_755
O5 Ce2 O5 109.20(5) 3_645 9_755
C1 O1 Ce1 93.66(18) . .
C1 O2 Ce1 93.59(19) . .
Ce1 O3 H3A 109.5 . .
H4A O4 H4B 116.3 . .
Ce2 O5 H5A 135.3 . .
Ce2 O5 H5B 120.1 . .
H5A O5 H5B 103.3 . .
O2 C1 O1 120.5(3) . .
O2 C1 C2 120.2(3) . .
O1 C1 C2 119.3(3) . .
O2 C1 Ce1 60.97(16) . .
O1 C1 Ce1 60.63(16) . .
C2 C1 Ce1 168.8(2) . .
C7 C2 C3 120.0(3) . .
C7 C2 C1 119.7(3) . .
C3 C2 C1 120.2(3) . .
C4 C3 C2 119.7(3) . .
C4 C3 H3 120.1 . .
C2 C3 H3 120.1 . .
C3 C4 C5 120.5(3) . .
C3 C4 H4 119.7 . .
C5 C4 H4 119.7 . .
C4 C5 C6 120.2(3) . .
C4 C5 H5 119.9 . .
C6 C5 H5 119.9 . .
C7 C6 C5 119.0(3) . .
C7 C6 C8 122.2(3) . .
C5 C6 C8 118.6(3) . .
C2 C7 C6 120.6(3) . .
C2 C7 H7 119.7 . .
C6 C7 H7 119.7 . .
N3 C8 N2 109.0(3) . .
N3 C8 C6 123.4(3) . .
N2 C8 C6 127.6(3) . .
N2 N1 H1B 113.6 . .
N2 N1 H1A 113.3 . .
H1B N1 H1A 133.1 . .
C8 N2 C8 106.4(3) . 10
C8 N2 N1 126.29(18) . .
C8 N2 N1 126.29(18) 10 .
C8 N3 N3 107.82(17) . 10

loop_
_geom_bond_atom_site_label_1
_geom_bond_atom_site_label_2
_geom_bond_distance
_geom_bond_site_symmetry_2
Ce1 O3 2.462(7) .
Ce1 O1 2.542(2) 2
Ce1 O1 2.542(2) .
Ce1 O1 2.542(2) 4
Ce1 O1 2.542(2) 3
Ce1 O2 2.550(2) 2
Ce1 O2 2.550(2) .
Ce1 O2 2.550(2) 4
Ce1 O2 2.550(2) 3
Ce1 C1 2.910(3) 2
Ce1 C1 2.910(3) .
Ce1 C1 2.910(3) 4
Ce2 O5 2.485(2) 4_665
Ce2 O5 2.485(2) 12_645
Ce2 O5 2.485(2) 11_665
Ce2 O5 2.485(2) 2_755
Ce2 O5 2.485(2) 10
Ce2 O5 2.485(2) .
Ce2 O5 2.485(2) 3_645
Ce2 O5 2.485(2) 9_755
O1 C1 1.265(4) .
O2 C1 1.253(4) .
O3 H3A 0.8200 .
O4 H4A 0.8563 .
O4 H4B 0.8633 .
O5 H5A 0.8480 .
O5 H5B 0.7711 .
C1 C2 1.498(4) .
C2 C7 1.381(4) .
C2 C3 1.387(5) .
C3 C4 1.378(5) .
C3 H3 0.9300 .
C4 C5 1.380(5) .
C4 H4 0.9300 .
C5 C6 1.394(5) .
C5 H5 0.9300 .
C6 C7 1.388(4) .
C6 C8 1.467(4) .
C7 H7 0.9300 .
C8 N3 1.312(4) .
C8 N2 1.366(4) .
N1 N2 1.395(5) .
N1 H1B 0.8477 .
N1 H1A 0.8416 .
N2 C8 1.366(4) 10
N3 N3 1.384(5) 10

loop_
_geom_hbond_atom_site_label_D
_geom_hbond_atom_site_label_H
_geom_hbond_atom_site_label_A
_geom_hbond_distance_DH
_geom_hbond_distance_HA
_geom_hbond_distance_DA
_geom_hbond_angle_DHA
_geom_hbond_site_symmetry_A
O5 H5A N3 0.85 1.91 2.723(3) 161.7 .
O5 H5B O1 0.77 1.90 2.673(3) 176.0 3_655
O4 H4A Cl1 0.86 2.36 3.173(7) 158.8 .
N1 H1B Cl1 0.85 2.63 3.387(4) 150.1 5_554

loop_
_geom_torsion_atom_site_label_1
_geom_torsion_atom_site_label_2
_geom_torsion_atom_site_label_3
_geom_torsion_atom_site_label_4
_geom_torsion
_geom_torsion_site_symmetry_1
_geom_torsion_site_symmetry_4
O3 Ce1 O1 C1 33.8(2) . .
O1 Ce1 O1 C1 -146.2(2) 2 .
O1 Ce1 O1 C1 -86.8(2) 4 .
O1 Ce1 O1 C1 154.4(2) 3 .
O2 Ce1 O1 C1 172.03(18) 2 .
O2 Ce1 O1 C1 6.67(18) . .
O2 Ce1 O1 C1 -60.1(2) 4 .
O2 Ce1 O1 C1 102.58(19) 3 .
C1 Ce1 O1 C1 -163.98(12) 2 .
C1 Ce1 O1 C1 -76.00(14) 4 .
O3 Ce1 O2 C1 -164.8(2) . .
O1 Ce1 O2 C1 48.3(3) 2 .
O1 Ce1 O2 C1 -6.73(18) . .
O1 Ce1 O2 C1 65.1(2) 4 .
O1 Ce1 O2 C1 -39.6(2) 3 .
O2 Ce1 O2 C1 -164.8(2) 2 .
O2 Ce1 O2 C1 115.6(2) 4 .
O2 Ce1 O2 C1 -85.1(2) 3 .
C1 Ce1 O2 C1 76.1(7) 2 .
C1 Ce1 O2 C1 90.2(2) 4 .
Ce1 O2 C1 O1 12.2(3) . .
Ce1 O2 C1 C2 -167.1(3) . .
Ce1 O1 C1 O2 -12.3(3) . .
Ce1 O1 C1 C2 167.1(3) . .
O3 Ce1 C1 O2 15.4(2) . .
O1 Ce1 C1 O2 -149.84(19) 2 .
O1 Ce1 C1 O2 167.9(3) . .
O1 Ce1 C1 O2 -108.5(2) 4 .
O1 Ce1 C1 O2 144.0(2) 3 .
O2 Ce1 C1 O2 133.2(5) 2 .
O2 Ce1 C1 O2 -65.87(19) 4 .
O2 Ce1 C1 O2 93.6(2) 3 .
C1 Ce1 C1 O2 -164.6(2) 2 .
C1 Ce1 C1 O2 -88.2(2) 4 .
O3 Ce1 C1 O1 -152.45(17) . .
O1 Ce1 C1 O1 42.3(3) 2 .
O1 Ce1 C1 O1 83.6(2) 4 .
O1 Ce1 C1 O1 -23.87(18) 3 .
O2 Ce1 C1 O1 -34.7(7) 2 .
O2 Ce1 C1 O1 -167.9(3) . .
O2 Ce1 C1 O1 126.23(18) 4 .
O2 Ce1 C1 O1 -74.30(18) 3 .
C1 Ce1 C1 O1 27.55(17) 2 .
C1 Ce1 C1 O1 103.90(16) 4 .
O3 Ce1 C1 C2 114.7(11) . .
O1 Ce1 C1 C2 -50.6(12) 2 .
O1 Ce1 C1 C2 -92.9(12) . .
O1 Ce1 C1 C2 -9.3(11) 4 .
O1 Ce1 C1 C2 -116.8(11) 3 .
O2 Ce1 C1 C2 -127.6(11) 2 .
O2 Ce1 C1 C2 99.2(12) . .
O2 Ce1 C1 C2 33.3(12) 4 .
O2 Ce1 C1 C2 -167.2(11) 3 .
C1 Ce1 C1 C2 -65.3(11) 2 .
C1 Ce1 C1 C2 11.0(12) 4 .
O2 C1 C2 C7 157.6(3) . .
O1 C1 C2 C7 -21.8(5) . .
Ce1 C1 C2 C7 64.8(12) . .
O2 C1 C2 C3 -20.7(5) . .
O1 C1 C2 C3 160.0(3) . .
Ce1 C1 C2 C3 -113.5(11) . .
C7 C2 C3 C4 0.0(6) . .
C1 C2 C3 C4 178.3(4) . .
C2 C3 C4 C5 -0.9(7) . .
C3 C4 C5 C6 0.9(7) . .
C4 C5 C6 C7 -0.1(6) . .
C4 C5 C6 C8 -174.5(4) . .
C3 C2 C7 C6 0.8(5) . .
C1 C2 C7 C6 -177.4(3) . .
C5 C6 C7 C2 -0.8(5) . .
C8 C6 C7 C2 173.4(3) . .
C7 C6 C8 N3 -138.8(3) . .
C5 C6 C8 N3 35.5(5) . .
C7 C6 C8 N2 39.1(5) . .
C5 C6 C8 N2 -146.7(4) . .
N3 C8 N2 C8 -0.6(5) . 10
C6 C8 N2 C8 -178.7(2) . 10
N3 C8 N2 N1 -169.3(4) . .
C6 C8 N2 N1 12.6(6) . .
N2 C8 N3 N3 0.4(3) . 10
C6 C8 N3 N3 178.6(2) . 10
